data_2235167
loop_
_publ_author_name
'Ludwig, Gerd'
'Korb, Marcus'
'R\"uffer, Tobias'
'Lang, Heinrich'
'Steinborn, Dirk'

_publ_section_title
;
 Chlorido[1-diphenylphosphanyl-3-(phenylsulfanyl)propane-\k^2^<i>P</i>,<i>S</i>](\h^5^-pentamethylcyclopentadienyl)iridium(III)
 chloride monohydrate
;
_journal_coeditor_code NC2278
_journal_issue 6
_journal_name_full 'Acta Crystallographica Section E'
_journal_page_first m858
_journal_paper_doi 10.1107/S1600536812021964
_journal_volume 68
_journal_year 2012
_chemical_formula_iupac '[Ir (C10 H15) Cl (C21 H21 P S)] Cl, H2 O'
_chemical_formula_moiety 'C31 H36 Cl Ir P S +, Cl -, H2 O'
_chemical_formula_sum 'C31 H38 Cl2 Ir O P S'
_chemical_formula_weight 752.74
_chemical_name_systematic
;
Chlorido[1-diphenylphosphanyl-3-(phenylsulfanyl)propane-
\k^2^<i>P</i>,<i>S</i>](\h^5^-pentamethylcyclopentadienyl)iridium(III)
chloride monohydrate
;
_space_group_IT_number 14
_symmetry_cell_setting monoclinic
_symmetry_space_group_name_Hall '-P 2yn'
_symmetry_space_group_name_H-M 'P 1 21/n 1'
_atom_sites_solution_hydrogens geom
_atom_sites_solution_primary direct
_atom_sites_solution_secondary difmap
_audit_creation_method SHELXL-97
_cell_angle_alpha 90.00
_cell_angle_beta 100.000(2)
_cell_angle_gamma 90.00
_cell_formula_units_Z 4
_cell_length_a 11.0720(3)
_cell_length_b 8.9617(2)
_cell_length_c 30.6266(7)
_cell_measurement_reflns_used 14059
_cell_measurement_temperature 100
_cell_measurement_theta_max 28.1151
_cell_measurement_theta_min 2.9362
_cell_volume 2992.72(13)
_computing_cell_refinement
;
CrysAlis PRO (Oxford Diffraction, 2006)
;
_computing_data_collection
;
CrysAlis PRO (Oxford Diffraction, 2006)
;
_computing_data_reduction
;
CrysAlis PRO (Oxford Diffraction, 2006)
;
_computing_molecular_graphics 'DIAMOND (Brandenburg, 2001)'
_computing_publication_material 'SHELXL97 (Sheldrick, 2008)'
_computing_structure_refinement 'SHELXL97 (Sheldrick, 2008)'
_computing_structure_solution 'SHELXS97 (Sheldrick, 2008)'
_diffrn_ambient_temperature 100
_diffrn_measured_fraction_theta_full 0.989
_diffrn_measured_fraction_theta_max 0.989
_diffrn_measurement_device_type 'Oxford Diffraction Gemini S'
_diffrn_measurement_method '\w scans'
_diffrn_radiation_monochromator graphite
_diffrn_radiation_source 'fine-focus sealed tube'
_diffrn_radiation_type MoK\a
_diffrn_radiation_wavelength 0.71073
_diffrn_reflns_av_R_equivalents 0.0468
_diffrn_reflns_av_sigmaI/netI 0.0345
_diffrn_reflns_limit_h_max 13
_diffrn_reflns_limit_h_min -13
_diffrn_reflns_limit_k_max 10
_diffrn_reflns_limit_k_min -10
_diffrn_reflns_limit_l_max 37
_diffrn_reflns_limit_l_min -35
_diffrn_reflns_number 27405
_diffrn_reflns_theta_full 25.50
_diffrn_reflns_theta_max 25.50
_diffrn_reflns_theta_min 2.94
_diffrn_standards_decay_% 0
_diffrn_standards_interval_count 50
_diffrn_standards_interval_time 10
_diffrn_standards_number 2
_exptl_absorpt_coefficient_mu 4.786
_exptl_absorpt_correction_T_max 1.00000
_exptl_absorpt_correction_T_min 0.63833
_exptl_absorpt_correction_type multi-scan
_exptl_absorpt_process_details
;
(CrysAlis PRO; Oxford Diffraction, 2006)
;
_exptl_crystal_colour yellow
_exptl_crystal_density_diffrn 1.671
_exptl_crystal_density_method 'not measured'
_exptl_crystal_description block
_exptl_crystal_F_000 1496
_exptl_crystal_size_max 0.25
_exptl_crystal_size_mid 0.2
_exptl_crystal_size_min 0.2
_refine_diff_density_max 1.683
_refine_diff_density_min -1.503
_refine_ls_extinction_method none
_refine_ls_goodness_of_fit_ref 1.247
_refine_ls_hydrogen_treatment mixed
_refine_ls_matrix_type full
_refine_ls_number_parameters 337
_refine_ls_number_reflns 5513
_refine_ls_number_restraints 147
_refine_ls_restrained_S_all 1.230
_refine_ls_R_factor_all 0.0458
_refine_ls_R_factor_gt 0.0411
_refine_ls_shift/su_max 0.001
_refine_ls_shift/su_mean 0.000
_refine_ls_structure_factor_coef Fsqd
_refine_ls_weighting_details 'calc w=1/[\s^2^(Fo^2^)+(0.0000P)^2^+29.4455P] where P=(Fo^2^+2Fc^2^)/3'
_refine_ls_weighting_scheme calc
_refine_ls_wR_factor_gt 0.0870
_refine_ls_wR_factor_ref 0.0883
_reflns_number_gt 5098
_reflns_number_total 5513
_reflns_threshold_expression I>2sigma(I)
_cod_data_source_file nc2278.cif
_cod_data_source_block I
_cod_original_sg_symbol_H-M 'P 21/n'
_cod_database_code 2235167
_cod_database_fobs_code 2235167

loop_
_symmetry_equiv_pos_as_xyz
'x, y, z'
'-x+1/2, y+1/2, -z+1/2'
'-x, -y, -z'
'x-1/2, -y-1/2, z-1/2'

loop_
_atom_site_type_symbol
_atom_site_label
_atom_site_fract_x
_atom_site_fract_y
_atom_site_fract_z
_atom_site_U_iso_or_equiv
_atom_site_adp_type
_atom_site_calc_flag
_atom_site_refinement_flags
_atom_site_occupancy
_atom_site_symmetry_multiplicity
_atom_site_disorder_assembly
_atom_site_disorder_group
C C1 0.4071(6) 0.1087(7) 0.1078(2) 0.0180(13) Uani d U 1 1 . .
C C2 0.5278(6) 0.1774(8) 0.1208(2) 0.0196(13) Uani d U 1 1 . .
C C3 0.5326(6) 0.3021(7) 0.0928(2) 0.0183(13) Uani d U 1 1 . .
C C4 0.4139(6) 0.3191(7) 0.0648(2) 0.0175(13) Uani d U 1 1 . .
C C5 0.3395(6) 0.1940(7) 0.0729(2) 0.0192(13) Uani d U 1 1 . .
C C6 0.3704(6) -0.0502(7) 0.1281(2) 0.0191(8) Uani d U 1 1 . .
H H6A 0.4355 -0.0819 0.1512 0.029 Uiso calc PR 0.50 1 . .
H H6B 0.3577 -0.1239 0.1051 0.029 Uiso calc PR 0.50 1 . .
H H6C 0.2964 -0.0382 0.1401 0.029 Uiso calc PR 0.50 1 . .
H H6D 0.2909 -0.0808 0.1131 0.029 Uiso calc PR 0.50 1 . .
H H6E 0.3687 -0.0388 0.1592 0.029 Uiso calc PR 0.50 1 . .
H H6F 0.4300 -0.1245 0.1241 0.029 Uiso calc PR 0.50 1 . .
C C7 0.6279(6) 0.1159(7) 0.1545(2) 0.0191(8) Uani d U 1 1 . .
H H7A 0.6561 0.0236 0.1440 0.029 Uiso calc R 1 1 . .
H H7B 0.5977 0.0986 0.1816 0.029 Uiso calc R 1 1 . .
H H7C 0.6945 0.1859 0.1598 0.029 Uiso calc R 1 1 . .
C C8 0.6406(6) 0.3992(8) 0.0898(3) 0.0263(16) Uani d U 1 1 . .
H H8A 0.7006 0.3884 0.1163 0.039 Uiso calc R 1 1 . .
H H8B 0.6146 0.5014 0.0867 0.039 Uiso calc R 1 1 . .
H H8C 0.6758 0.3702 0.0646 0.039 Uiso calc R 1 1 . .
C C9 0.3851(6) 0.4222(7) 0.0260(2) 0.0191(8) Uani d U 1 1 . .
H H9A 0.4098 0.3770 0.0005 0.029 Uiso calc R 1 1 . .
H H9B 0.4284 0.5144 0.0327 0.029 Uiso calc R 1 1 . .
H H9C 0.2985 0.4413 0.0199 0.029 Uiso calc R 1 1 . .
C C10 0.2196(6) 0.1528(8) 0.0457(2) 0.0249(15) Uani d U 1 1 . .
H H10A 0.2331 0.1003 0.0197 0.037 Uiso calc R 1 1 . .
H H10B 0.1729 0.2416 0.0371 0.037 Uiso calc R 1 1 . .
H H10C 0.1752 0.0900 0.0628 0.037 Uiso calc R 1 1 . .
C C11 0.6084(6) 0.5606(7) 0.1848(2) 0.0197(14) Uani d . 1 1 . .
C C12 0.6887(6) 0.6611(8) 0.1706(2) 0.0238(15) Uani d . 1 1 . .
H H12 0.6604 0.7311 0.1488 0.029 Uiso calc R 1 1 . .
C C13 0.8121(6) 0.6555(9) 0.1895(2) 0.0273(16) Uani d . 1 1 . .
H H13 0.8668 0.7219 0.1801 0.033 Uiso calc R 1 1 . .
C C14 0.8542(6) 0.5532(8) 0.2220(2) 0.0253(16) Uani d . 1 1 . .
H H14 0.9367 0.5517 0.2348 0.030 Uiso calc R 1 1 . .
C C15 0.7734(7) 0.4523(8) 0.2356(2) 0.0275(17) Uani d . 1 1 . .
H H15 0.8021 0.3819 0.2572 0.033 Uiso calc R 1 1 . .
C C16 0.6500(6) 0.4559(8) 0.2171(2) 0.0247(16) Uani d . 1 1 . .
H H16 0.5957 0.3886 0.2263 0.030 Uiso calc R 1 1 . .
C C17 0.3816(6) 0.6217(8) 0.2063(2) 0.0219(15) Uani d . 1 1 . .
H H17A 0.3965 0.5426 0.2282 0.026 Uiso calc R 1 1 . .
H H17B 0.4207 0.7115 0.2197 0.026 Uiso calc R 1 1 . .
C C18 0.2441(6) 0.6484(8) 0.1944(2) 0.0223(15) Uani d . 1 1 . .
H H18A 0.2282 0.7100 0.1680 0.027 Uiso calc R 1 1 . .
H H18B 0.2177 0.7039 0.2182 0.027 Uiso calc R 1 1 . .
C C19 0.1674(6) 0.5070(8) 0.1861(2) 0.0215(14) Uani d . 1 1 . .
H H19A 0.0819 0.5325 0.1853 0.026 Uiso calc R 1 1 . .
H H19B 0.1914 0.4392 0.2107 0.026 Uiso calc R 1 1 . .
C C20 0.1165(6) 0.5512(7) 0.0942(2) 0.0190(14) Uani d . 1 1 . .
C C21 0.1912(6) 0.6303(7) 0.0707(2) 0.0200(15) Uani d . 1 1 . .
H H21 0.2737 0.6051 0.0737 0.024 Uiso calc R 1 1 . .
C C22 0.1455(7) 0.7462(8) 0.0428(2) 0.0243(16) Uani d . 1 1 . .
H H22 0.1964 0.7978 0.0268 0.029 Uiso calc R 1 1 . .
C C23 0.0225(7) 0.7842(8) 0.0389(2) 0.0269(17) Uani d . 1 1 . .
H H23 -0.0089 0.8620 0.0203 0.032 Uiso calc R 1 1 . .
C C24 -0.0543(6) 0.7077(7) 0.0626(3) 0.0256(17) Uani d . 1 1 . .
H H24 -0.1363 0.7347 0.0600 0.031 Uiso calc R 1 1 . .
C C25 -0.0078(6) 0.5913(8) 0.0899(2) 0.0209(15) Uani d . 1 1 . .
H H25 -0.0590 0.5391 0.1056 0.025 Uiso calc R 1 1 . .
C C26 0.0716(6) 0.2595(8) 0.1303(2) 0.0201(14) Uani d . 1 1 . .
C C27 0.0810(6) 0.1559(9) 0.1647(2) 0.0269(16) Uani d . 1 1 . .
H H27 0.1415 0.1680 0.1896 0.032 Uiso calc R 1 1 . .
C C28 0.0021(7) 0.0352(8) 0.1624(3) 0.0300(18) Uani d . 1 1 . .
H H28 0.0100 -0.0335 0.1854 0.036 Uiso calc R 1 1 . .
C C29 -0.0886(6) 0.0174(8) 0.1256(3) 0.0279(17) Uani d . 1 1 . .
H H29 -0.1429 -0.0624 0.1243 0.034 Uiso calc R 1 1 . .
C C30 -0.0991(6) 0.1177(8) 0.0907(3) 0.0256(16) Uani d . 1 1 . .
H H30 -0.1592 0.1042 0.0658 0.031 Uiso calc R 1 1 . .
C C31 -0.0201(6) 0.2374(8) 0.0931(2) 0.0223(15) Uani d . 1 1 . .
H H31 -0.0278 0.3047 0.0697 0.027 Uiso calc R 1 1 . .
P P1 0.18229(15) 0.41058(19) 0.13450(6) 0.0167(4) Uani d . 1 1 . .
S S1 0.45073(15) 0.57108(18) 0.15886(5) 0.0171(3) Uani d . 1 1 . .
Cl Cl1 0.38749(14) 0.24277(19) 0.20829(5) 0.0202(3) Uani d . 1 1 . .
Ir Ir1 0.38099(2) 0.33401(3) 0.133078(8) 0.01399(8) Uani d . 1 1 . .
O O1 0.3710(5) 0.8621(6) -0.00804(19) 0.0332(13) Uani d D 1 1 . .
Cl Cl2 0.61713(16) 0.8410(2) 0.06493(6) 0.0287(4) Uani d . 1 1 A 1
H H1O 0.442(5) 0.853(10) 0.014(2) 0.05(3) Uiso d D 1 1 . .
H H2O 0.376(14) 0.960(7) -0.020(5) 0.15(6) Uiso d D 1 1 . .

loop_
_atom_site_aniso_label
_atom_site_aniso_U_11
_atom_site_aniso_U_22
_atom_site_aniso_U_33
_atom_site_aniso_U_12
_atom_site_aniso_U_13
_atom_site_aniso_U_23
C1 0.020(3) 0.012(3) 0.022(4) 0.002(2) 0.004(3) -0.008(2)
C2 0.022(3) 0.016(3) 0.021(3) 0.007(3) 0.007(2) -0.005(3)
C3 0.018(3) 0.019(3) 0.021(3) 0.000(2) 0.013(2) -0.006(2)
C4 0.023(3) 0.015(3) 0.016(3) 0.005(3) 0.008(2) -0.004(2)
C5 0.023(3) 0.015(3) 0.020(3) 0.003(3) 0.006(3) -0.007(2)
C6 0.021(2) 0.0149(18) 0.023(2) -0.0029(15) 0.0073(16) -0.0067(15)
C7 0.021(2) 0.0149(18) 0.023(2) -0.0029(15) 0.0073(16) -0.0067(15)
C8 0.025(4) 0.016(3) 0.041(5) -0.004(3) 0.016(3) -0.007(3)
C9 0.021(2) 0.0149(18) 0.023(2) -0.0029(15) 0.0073(16) -0.0067(15)
C10 0.024(3) 0.025(4) 0.024(4) 0.003(3) 0.001(3) -0.008(3)
C11 0.021(4) 0.019(3) 0.018(4) -0.004(3) 0.002(3) -0.006(3)
C12 0.028(4) 0.020(3) 0.024(4) -0.004(3) 0.006(3) -0.004(3)
C13 0.026(4) 0.027(4) 0.030(4) -0.012(3) 0.010(3) -0.006(3)
C14 0.019(4) 0.035(4) 0.021(4) -0.008(3) 0.002(3) -0.005(3)
C15 0.027(4) 0.029(4) 0.025(4) -0.003(3) -0.001(3) 0.002(3)
C16 0.023(4) 0.025(4) 0.026(4) -0.006(3) 0.002(3) 0.005(3)
C17 0.022(4) 0.031(4) 0.014(4) -0.003(3) 0.007(3) -0.008(3)
C18 0.028(4) 0.021(4) 0.020(4) 0.000(3) 0.011(3) -0.005(3)
C19 0.022(3) 0.023(4) 0.020(4) 0.003(3) 0.007(3) 0.005(3)
C20 0.021(3) 0.015(3) 0.020(4) 0.002(3) 0.000(3) -0.002(3)
C21 0.023(4) 0.015(3) 0.022(4) -0.001(3) 0.003(3) -0.004(3)
C22 0.030(4) 0.019(4) 0.023(4) 0.002(3) 0.002(3) 0.002(3)
C23 0.028(4) 0.021(4) 0.030(4) 0.003(3) 0.000(3) 0.000(3)
C24 0.016(3) 0.018(4) 0.040(5) 0.006(3) -0.003(3) -0.005(3)
C25 0.016(3) 0.023(4) 0.024(4) 0.008(3) 0.004(3) -0.003(3)
C26 0.013(3) 0.024(4) 0.025(4) -0.001(3) 0.007(3) 0.000(3)
C27 0.021(4) 0.029(4) 0.030(4) -0.006(3) 0.004(3) 0.005(3)
C28 0.027(4) 0.022(4) 0.041(5) -0.005(3) 0.006(3) 0.005(3)
C29 0.022(4) 0.024(4) 0.039(5) -0.006(3) 0.010(3) -0.002(3)
C30 0.017(3) 0.026(4) 0.033(4) 0.000(3) 0.004(3) -0.008(3)
C31 0.017(3) 0.022(4) 0.028(4) 0.004(3) 0.005(3) -0.003(3)
P1 0.0149(8) 0.0171(8) 0.0187(9) 0.0000(7) 0.0049(7) 0.0000(7)
S1 0.0191(8) 0.0135(8) 0.0187(8) -0.0004(6) 0.0035(6) -0.0015(6)
Cl1 0.0190(8) 0.0230(8) 0.0187(9) -0.0003(7) 0.0037(6) 0.0050(7)
Ir1 0.01420(13) 0.01298(13) 0.01507(13) 0.00024(10) 0.00329(9) 0.00059(10)
O1 0.029(3) 0.031(3) 0.038(3) -0.009(2) 0.001(2) -0.002(3)
Cl2 0.0347(10) 0.0268(9) 0.0233(9) 0.0056(8) 0.0014(7) -0.0008(8)

loop_
_atom_type_symbol
_atom_type_description
_atom_type_scat_dispersion_real
_atom_type_scat_dispersion_imag
_atom_type_scat_source
C C 0.0033 0.0016 'International Tables Vol C Tables 4.2.6.8 and 6.1.1.4'
P P 0.1023 0.0942 'International Tables Vol C Tables 4.2.6.8 and 6.1.1.4'
S S 0.1246 0.1234 'International Tables Vol C Tables 4.2.6.8 and 6.1.1.4'
Cl Cl 0.1484 0.1585 'International Tables Vol C Tables 4.2.6.8 and 6.1.1.4'
Ir Ir -1.4442 7.9887 'International Tables Vol C Tables 4.2.6.8 and 6.1.1.4'
H H 0.0000 0.0000 'International Tables Vol C Tables 4.2.6.8 and 6.1.1.4'
O O 0.0106 0.0060 'International Tables Vol C Tables 4.2.6.8 and 6.1.1.4'

loop_
_geom_angle_atom_site_label_1
_geom_angle_atom_site_label_2
_geom_angle_atom_site_label_3
_geom_angle
C5 C1 C2 108.4(6)
C5 C1 C6 128.6(6)
C2 C1 C6 122.7(6)
C5 C1 Ir1 71.7(4)
C2 C1 Ir1 71.8(3)
C6 C1 Ir1 127.6(4)
C3 C2 C1 107.3(6)
C3 C2 C7 127.8(6)
C1 C2 C7 124.7(6)
C3 C2 Ir1 73.1(4)
C1 C2 Ir1 69.6(3)
C7 C2 Ir1 126.5(5)
C2 C3 C4 108.5(6)
C2 C3 C8 127.7(6)
C4 C3 C8 123.7(6)
C2 C3 Ir1 70.2(4)
C4 C3 Ir1 68.2(3)
C8 C3 Ir1 129.5(5)
C5 C4 C3 107.6(6)
C5 C4 C9 124.7(6)
C3 C4 C9 125.7(6)
C5 C4 Ir1 71.8(4)
C3 C4 Ir1 73.9(4)
C9 C4 Ir1 132.3(4)
C1 C5 C4 107.9(6)
C1 C5 C10 126.3(6)
C4 C5 C10 125.5(6)
C1 C5 Ir1 70.7(4)
C4 C5 Ir1 70.1(4)
C10 C5 Ir1 130.0(5)
C1 C6 H6A 109.5
C1 C6 H6B 109.5
H6A C6 H6B 109.5
C1 C6 H6C 109.5
H6A C6 H6C 109.5
H6B C6 H6C 109.5
C1 C6 H6D 109.5
H6A C6 H6D 141.1
H6B C6 H6D 56.3
H6C C6 H6D 56.3
C1 C6 H6E 109.5
H6A C6 H6E 56.3
H6B C6 H6E 141.1
H6C C6 H6E 56.3
H6D C6 H6E 109.5
C1 C6 H6F 109.5
H6A C6 H6F 56.3
H6B C6 H6F 56.3
H6C C6 H6F 141.1
H6D C6 H6F 109.5
H6E C6 H6F 109.5
C2 C7 H7A 109.5
C2 C7 H7B 109.5
H7A C7 H7B 109.5
C2 C7 H7C 109.5
H7A C7 H7C 109.5
H7B C7 H7C 109.5
C3 C8 H8A 109.5
C3 C8 H8B 109.5
H8A C8 H8B 109.5
C3 C8 H8C 109.5
H8A C8 H8C 109.5
H8B C8 H8C 109.5
C4 C9 H9A 109.5
C4 C9 H9B 109.5
H9A C9 H9B 109.5
C4 C9 H9C 109.5
H9A C9 H9C 109.5
H9B C9 H9C 109.5
C5 C10 H10A 109.5
C5 C10 H10B 109.5
H10A C10 H10B 109.5
C5 C10 H10C 109.5
H10A C10 H10C 109.5
H10B C10 H10C 109.5
C16 C11 C12 120.8(6)
C16 C11 S1 122.1(5)
C12 C11 S1 117.1(5)
C11 C12 C13 118.9(7)
C11 C12 H12 120.6
C13 C12 H12 120.6
C14 C13 C12 120.8(7)
C14 C13 H13 119.6
C12 C13 H13 119.6
C13 C14 C15 119.8(7)
C13 C14 H14 120.1
C15 C14 H14 120.1
C16 C15 C14 120.2(7)
C16 C15 H15 119.9
C14 C15 H15 119.9
C11 C16 C15 119.5(7)
C11 C16 H16 120.3
C15 C16 H16 120.3
C18 C17 S1 113.0(5)
C18 C17 H17A 109.0
S1 C17 H17A 109.0
C18 C17 H17B 109.0
S1 C17 H17B 109.0
H17A C17 H17B 107.8
C17 C18 C19 114.5(6)
C17 C18 H18A 108.6
C19 C18 H18A 108.6
C17 C18 H18B 108.6
C19 C18 H18B 108.6
H18A C18 H18B 107.6
C18 C19 P1 113.9(5)
C18 C19 H19A 108.8
P1 C19 H19A 108.8
C18 C19 H19B 108.8
P1 C19 H19B 108.8
H19A C19 H19B 107.7
C21 C20 C25 118.9(6)
C21 C20 P1 120.1(5)
C25 C20 P1 120.6(5)
C20 C21 C22 121.3(6)
C20 C21 H21 119.3
C22 C21 H21 119.3
C21 C22 C23 118.9(7)
C21 C22 H22 120.5
C23 C22 H22 120.5
C22 C23 C24 121.0(7)
C22 C23 H23 119.5
C24 C23 H23 119.5
C25 C24 C23 119.4(6)
C25 C24 H24 120.3
C23 C24 H24 120.3
C24 C25 C20 120.4(7)
C24 C25 H25 119.8
C20 C25 H25 119.8
C27 C26 C31 117.9(6)
C27 C26 P1 118.9(5)
C31 C26 P1 123.2(5)
C28 C27 C26 121.2(7)
C28 C27 H27 119.4
C26 C27 H27 119.4
C29 C28 C27 119.7(7)
C29 C28 H28 120.2
C27 C28 H28 120.2
C28 C29 C30 120.3(7)
C28 C29 H29 119.8
C30 C29 H29 119.8
C31 C30 C29 119.8(7)
C31 C30 H30 120.1
C29 C30 H30 120.1
C30 C31 C26 121.1(7)
C30 C31 H31 119.5
C26 C31 H31 119.5
C26 P1 C20 106.4(3)
C26 P1 C19 104.6(3)
C20 P1 C19 99.9(3)
C26 P1 Ir1 114.2(2)
C20 P1 Ir1 117.5(2)
C19 P1 Ir1 112.6(2)
C11 S1 C17 99.9(3)
C11 S1 Ir1 109.9(2)
C17 S1 Ir1 109.6(2)
C4 Ir1 C1 63.5(2)
C4 Ir1 C5 38.1(2)
C1 Ir1 C5 37.5(2)
C4 Ir1 C2 63.4(2)
C1 Ir1 C2 38.5(2)
C5 Ir1 C2 63.5(2)
C4 Ir1 C3 37.9(2)
C1 Ir1 C3 62.5(2)
C5 Ir1 C3 62.7(2)
C2 Ir1 C3 36.7(2)
C4 Ir1 P1 110.65(17)
C1 Ir1 P1 117.57(18)
C5 Ir1 P1 97.09(17)
C2 Ir1 P1 156.11(18)
C3 Ir1 P1 147.63(18)
C4 Ir1 S1 106.07(18)
C1 Ir1 S1 153.20(18)
C5 Ir1 S1 143.28(18)
C2 Ir1 S1 114.81(18)
C3 Ir1 S1 93.77(17)
P1 Ir1 S1 89.06(6)
C4 Ir1 Cl1 154.38(17)
C1 Ir1 Cl1 92.31(19)
C5 Ir1 Cl1 124.50(18)
C2 Ir1 Cl1 92.63(18)
C3 Ir1 Cl1 124.70(18)
P1 Ir1 Cl1 87.35(6)
S1 Ir1 Cl1 91.82(6)
H1O O1 H2O 105(10)

loop_
_geom_bond_atom_site_label_1
_geom_bond_atom_site_label_2
_geom_bond_distance
C1 C5 1.419(9)
C1 C2 1.462(9)
C1 C6 1.634(9)
C1 Ir1 2.199(6)
C2 C3 1.414(9)
C2 C7 1.484(9)
C2 Ir1 2.228(6)
C3 C4 1.448(9)
C3 C8 1.495(9)
C3 Ir1 2.266(6)
C4 C5 1.438(9)
C4 C9 1.494(9)
C4 Ir1 2.189(6)
C5 C10 1.486(9)
C5 Ir1 2.212(6)
C6 H6A 0.9600
C6 H6B 0.9600
C6 H6C 0.9600
C6 H6D 0.9600
C6 H6E 0.9600
C6 H6F 0.9600
C7 H7A 0.9600
C7 H7B 0.9600
C7 H7C 0.9600
C8 H8A 0.9600
C8 H8B 0.9600
C8 H8C 0.9600
C9 H9A 0.9600
C9 H9B 0.9600
C9 H9C 0.9600
C10 H10A 0.9600
C10 H10B 0.9600
C10 H10C 0.9600
C11 C16 1.383(10)
C11 C12 1.388(10)
C11 S1 1.790(7)
C12 C13 1.390(10)
C12 H12 0.9300
C13 C14 1.372(11)
C13 H13 0.9300
C14 C15 1.387(10)
C14 H14 0.9300
C15 C16 1.386(10)
C15 H15 0.9300
C16 H16 0.9300
C17 C18 1.521(9)
C17 S1 1.815(7)
C17 H17A 0.9700
C17 H17B 0.9700
C18 C19 1.523(9)
C18 H18A 0.9700
C18 H18B 0.9700
C19 P1 1.834(7)
C19 H19A 0.9700
C19 H19B 0.9700
C20 C21 1.383(10)
C20 C25 1.407(9)
C20 P1 1.824(7)
C21 C22 1.384(9)
C21 H21 0.9300
C22 C23 1.389(10)
C22 H22 0.9300
C23 C24 1.391(10)
C23 H23 0.9300
C24 C25 1.380(10)
C24 H24 0.9300
C25 H25 0.9300
C26 C27 1.393(10)
C26 C31 1.403(10)
C26 P1 1.816(7)
C27 C28 1.385(10)
C27 H27 0.9300
C28 C29 1.381(11)
C28 H28 0.9300
C29 C30 1.385(11)
C29 H29 0.9300
C30 C31 1.378(10)
C30 H30 0.9300
C31 H31 0.9300
P1 Ir1 2.3121(17)
S1 Ir1 2.3498(16)
Cl1 Ir1 2.4337(16)
O1 H1O 0.95(2)
O1 H2O 0.96(2)

loop_
_geom_hbond_atom_site_label_D
_geom_hbond_atom_site_label_H
_geom_hbond_atom_site_label_A
_geom_hbond_site_symmetry_A
_geom_hbond_distance_DH
_geom_hbond_distance_HA
_geom_hbond_distance_DA
_geom_hbond_angle_DHA
O1 H1O Cl2 . 0.95(6) 2.27(6) 3.216(6) 177(10)
O1 H2O Cl2 3_675 0.96(8) 2.26(11) 3.196(6) 165(13)

loop_
_geom_torsion_atom_site_label_1
_geom_torsion_atom_site_label_2
_geom_torsion_atom_site_label_3
_geom_torsion_atom_site_label_4
_geom_torsion
C5 C1 C2 C3 -1.1(7)
C6 C1 C2 C3 172.6(5)
Ir1 C1 C2 C3 -63.9(4)
C5 C1 C2 C7 -176.3(6)
C6 C1 C2 C7 -2.6(10)
Ir1 C1 C2 C7 120.9(6)
C5 C1 C2 Ir1 62.8(4)
C6 C1 C2 Ir1 -123.5(6)
C1 C2 C3 C4 4.1(7)
C7 C2 C3 C4 179.1(6)
Ir1 C2 C3 C4 -57.5(4)
C1 C2 C3 C8 -173.2(6)
C7 C2 C3 C8 1.8(11)
Ir1 C2 C3 C8 125.2(7)
C1 C2 C3 Ir1 61.6(4)
C7 C2 C3 Ir1 -123.4(7)
C2 C3 C4 C5 -5.5(7)
C8 C3 C4 C5 171.9(6)
Ir1 C3 C4 C5 -64.3(4)
C2 C3 C4 C9 -170.2(6)
C8 C3 C4 C9 7.2(10)
Ir1 C3 C4 C9 131.0(6)
C2 C3 C4 Ir1 58.8(4)
C8 C3 C4 Ir1 -123.8(6)
C2 C1 C5 C4 -2.3(7)
C6 C1 C5 C4 -175.6(6)
Ir1 C1 C5 C4 60.5(4)
C2 C1 C5 C10 171.1(6)
C6 C1 C5 C10 -2.2(11)
Ir1 C1 C5 C10 -126.1(7)
C2 C1 C5 Ir1 -62.9(4)
C6 C1 C5 Ir1 123.9(6)
C3 C4 C5 C1 4.8(7)
C9 C4 C5 C1 169.7(6)
Ir1 C4 C5 C1 -60.9(4)
C3 C4 C5 C10 -168.6(6)
C9 C4 C5 C10 -3.8(10)
Ir1 C4 C5 C10 125.6(6)
C3 C4 C5 Ir1 65.8(4)
C9 C4 C5 Ir1 -129.4(6)
C16 C11 C12 C13 -0.3(10)
S1 C11 C12 C13 -179.3(5)
C11 C12 C13 C14 -0.5(11)
C12 C13 C14 C15 1.1(11)
C13 C14 C15 C16 -1.0(11)
C12 C11 C16 C15 0.4(11)
S1 C11 C16 C15 179.3(6)
C14 C15 C16 C11 0.3(11)
S1 C17 C18 C19 76.0(7)
C17 C18 C19 P1 -71.0(7)
C25 C20 C21 C22 -0.8(10)
P1 C20 C21 C22 -174.4(5)
C20 C21 C22 C23 0.8(10)
C21 C22 C23 C24 -0.1(11)
C22 C23 C24 C25 -0.6(11)
C23 C24 C25 C20 0.6(10)
C21 C20 C25 C24 0.1(10)
P1 C20 C25 C24 173.7(5)
C31 C26 C27 C28 -0.3(11)
P1 C26 C27 C28 -177.4(6)
C26 C27 C28 C29 -0.6(12)
C27 C28 C29 C30 1.4(11)
C28 C29 C30 C31 -1.3(11)
C29 C30 C31 C26 0.3(10)
C27 C26 C31 C30 0.4(10)
P1 C26 C31 C30 177.4(5)
C27 C26 P1 C20 -163.0(6)
C31 C26 P1 C20 20.1(7)
C27 C26 P1 C19 -57.8(6)
C31 C26 P1 C19 125.3(6)
C27 C26 P1 Ir1 65.7(6)
C31 C26 P1 Ir1 -111.2(6)
C21 C20 P1 C26 -142.8(5)
C25 C20 P1 C26 43.7(6)
C21 C20 P1 C19 108.7(6)
C25 C20 P1 C19 -64.8(6)
C21 C20 P1 Ir1 -13.4(6)
C25 C20 P1 Ir1 173.1(5)
C18 C19 P1 C26 -174.6(5)
C18 C19 P1 C20 -64.6(5)
C18 C19 P1 Ir1 60.9(5)
C16 C11 S1 C17 64.4(6)
C12 C11 S1 C17 -116.6(6)
C16 C11 S1 Ir1 -50.8(6)
C12 C11 S1 Ir1 128.2(5)
C18 C17 S1 C11 176.7(5)
C18 C17 S1 Ir1 -67.9(5)
C5 C4 Ir1 C1 36.8(4)
C3 C4 Ir1 C1 -78.4(4)
C9 C4 Ir1 C1 157.6(7)
C3 C4 Ir1 C5 -115.3(5)
C9 C4 Ir1 C5 120.8(8)
C5 C4 Ir1 C2 80.1(4)
C3 C4 Ir1 C2 -35.1(4)
C9 C4 Ir1 C2 -159.1(7)
C5 C4 Ir1 C3 115.3(5)
C9 C4 Ir1 C3 -124.0(8)
C5 C4 Ir1 P1 -74.6(4)
C3 C4 Ir1 P1 170.2(3)
C9 C4 Ir1 P1 46.2(6)
C5 C4 Ir1 S1 -169.7(3)
C3 C4 Ir1 S1 75.0(4)
C9 C4 Ir1 S1 -49.0(6)
C5 C4 Ir1 Cl1 57.6(6)
C3 C4 Ir1 Cl1 -57.6(6)
C9 C4 Ir1 Cl1 178.4(4)
C5 C1 Ir1 C4 -37.4(4)
C2 C1 Ir1 C4 79.8(4)
C6 C1 Ir1 C4 -162.5(6)
C2 C1 Ir1 C5 117.3(6)
C6 C1 Ir1 C5 -125.1(7)
C5 C1 Ir1 C2 -117.3(6)
C6 C1 Ir1 C2 117.7(7)
C5 C1 Ir1 C3 -80.2(4)
C2 C1 Ir1 C3 37.1(4)
C6 C1 Ir1 C3 154.8(6)
C5 C1 Ir1 P1 63.2(4)
C2 C1 Ir1 P1 -179.5(3)
C6 C1 Ir1 P1 -61.9(6)
C5 C1 Ir1 S1 -109.9(5)
C2 C1 Ir1 S1 7.3(7)
C6 C1 Ir1 S1 125.0(5)
C5 C1 Ir1 Cl1 151.4(4)
C2 C1 Ir1 Cl1 -91.3(4)
C6 C1 Ir1 Cl1 26.4(5)
C1 C5 Ir1 C4 118.2(5)
C10 C5 Ir1 C4 -120.1(8)
C4 C5 Ir1 C1 -118.2(5)
C10 C5 Ir1 C1 121.7(8)
C1 C5 Ir1 C2 38.2(4)
C4 C5 Ir1 C2 -80.0(4)
C10 C5 Ir1 C2 159.9(7)
C1 C5 Ir1 C3 79.5(4)
C4 C5 Ir1 C3 -38.7(4)
C10 C5 Ir1 C3 -158.8(7)
C1 C5 Ir1 P1 -127.1(4)
C4 C5 Ir1 P1 114.6(3)
C10 C5 Ir1 P1 -5.5(6)
C1 C5 Ir1 S1 134.9(3)
C4 C5 Ir1 S1 16.6(5)
C10 C5 Ir1 S1 -103.5(6)
C1 C5 Ir1 Cl1 -35.5(4)
C4 C5 Ir1 Cl1 -153.7(3)
C10 C5 Ir1 Cl1 86.2(6)
C3 C2 Ir1 C4 36.3(4)
C1 C2 Ir1 C4 -80.1(4)
C7 C2 Ir1 C4 161.2(7)
C3 C2 Ir1 C1 116.4(6)
C7 C2 Ir1 C1 -118.7(8)
C3 C2 Ir1 C5 79.1(4)
C1 C2 Ir1 C5 -37.2(4)
C7 C2 Ir1 C5 -156.0(7)
C1 C2 Ir1 C3 -116.4(6)
C7 C2 Ir1 C3 124.9(8)
C3 C2 Ir1 P1 117.4(5)
C1 C2 Ir1 P1 1.0(7)
C7 C2 Ir1 P1 -117.8(5)
C3 C2 Ir1 S1 -60.0(4)
C1 C2 Ir1 S1 -176.4(3)
C7 C2 Ir1 S1 64.9(6)
C3 C2 Ir1 Cl1 -153.2(4)
C1 C2 Ir1 Cl1 90.4(4)
C7 C2 Ir1 Cl1 -28.3(6)
C2 C3 Ir1 C4 -120.5(5)
C8 C3 Ir1 C4 116.4(8)
C2 C3 Ir1 C1 -39.0(4)
C4 C3 Ir1 C1 81.4(4)
C8 C3 Ir1 C1 -162.1(7)
C2 C3 Ir1 C5 -81.5(4)
C4 C3 Ir1 C5 38.9(4)
C8 C3 Ir1 C5 155.4(7)
C4 C3 Ir1 C2 120.5(5)
C8 C3 Ir1 C2 -123.1(8)
C2 C3 Ir1 P1 -137.8(4)
C4 C3 Ir1 P1 -17.3(5)
C8 C3 Ir1 P1 99.1(7)
C2 C3 Ir1 S1 128.0(4)
C4 C3 Ir1 S1 -111.5(4)
C8 C3 Ir1 S1 4.9(6)
C2 C3 Ir1 Cl1 33.2(4)
C4 C3 Ir1 Cl1 153.6(3)
C8 C3 Ir1 Cl1 -89.9(6)
C26 P1 Ir1 C4 87.6(3)
C20 P1 Ir1 C4 -38.0(3)
C19 P1 Ir1 C4 -153.3(3)
C26 P1 Ir1 C1 17.6(3)
C20 P1 Ir1 C1 -108.1(3)
C19 P1 Ir1 C1 136.6(3)
C26 P1 Ir1 C5 50.8(3)
C20 P1 Ir1 C5 -74.9(3)
C19 P1 Ir1 C5 169.9(3)
C26 P1 Ir1 C2 16.9(5)
C20 P1 Ir1 C2 -108.8(5)
C19 P1 Ir1 C2 135.9(5)
C26 P1 Ir1 C3 98.9(4)
C20 P1 Ir1 C3 -26.7(4)
C19 P1 Ir1 C3 -142.0(4)
C26 P1 Ir1 S1 -165.5(3)
C20 P1 Ir1 S1 68.8(2)
C19 P1 Ir1 S1 -46.5(2)
C26 P1 Ir1 Cl1 -73.7(3)
C20 P1 Ir1 Cl1 160.7(2)
C19 P1 Ir1 Cl1 45.4(2)
C11 S1 Ir1 C4 -91.0(3)
C17 S1 Ir1 C4 160.2(3)
C11 S1 Ir1 C1 -28.3(5)
C17 S1 Ir1 C1 -137.2(5)
C11 S1 Ir1 C5 -101.6(4)
C17 S1 Ir1 C5 149.6(4)
C11 S1 Ir1 C2 -23.3(3)
C17 S1 Ir1 C2 -132.2(3)
C11 S1 Ir1 C3 -54.5(3)
C17 S1 Ir1 C3 -163.4(3)
C11 S1 Ir1 P1 157.8(2)
C17 S1 Ir1 P1 48.9(2)
C11 S1 Ir1 Cl1 70.5(2)
C17 S1 Ir1 Cl1 -38.4(2)
